data_7108711
loop_
_publ_author_name
'Mengtao Ma'
'Anastas Sidiropoulos'
'Lalrempuia Ralte'
'Andreas Stasch'
'Cameron Jones'

_publ_section_title
;
 Metal-only Lewis pairs featuring unsupported Pt>M (M = Zn or Cd) dative
 bonds
;
_journal_name_full Chem.Commun.
_journal_page_first 48
_journal_paper_doi 10.1039/c2cc37442k
_journal_volume 49
_journal_year 2013
_chemical_formula_sum 'C36 H66 Hg I2 P2 Pt'
_chemical_formula_weight 1210.31
_chemical_name_systematic
;
?
;
_space_group_IT_number 14
_symmetry_cell_setting monoclinic
_symmetry_space_group_name_Hall '-P 2ybc'
_symmetry_space_group_name_H-M 'P 1 21/c 1'
_atom_sites_solution_hydrogens geom
_atom_sites_solution_primary direct
_atom_sites_solution_secondary difmap
_audit_creation_method SHELXL-97
_cell_angle_alpha 90.00
_cell_angle_beta 107.180(3)
_cell_angle_gamma 90.00
_cell_formula_units_Z 4
_cell_length_a 13.4975(5)
_cell_length_b 13.4310(3)
_cell_length_c 23.4845(8)
_cell_measurement_temperature 123(2)
_cell_volume 4067.4(2)
_computing_structure_refinement 'SHELXL-97 (Sheldrick, 1997)'
_computing_structure_solution 'SHELXS-97 (Sheldrick, 1990)'
_diffrn_ambient_temperature 123(2)
_diffrn_measured_fraction_theta_full 0.999
_diffrn_measured_fraction_theta_max 0.999
_diffrn_measurement_device_type 'Oxford Gemini Ultra'
_diffrn_radiation_monochromator graphite
_diffrn_radiation_source 'Enhance (Mo) X-ray Source'
_diffrn_radiation_type MoK\a
_diffrn_radiation_wavelength 0.71073
_diffrn_reflns_av_R_equivalents 0.0245
_diffrn_reflns_av_sigmaI/netI 0.0269
_diffrn_reflns_limit_h_max 14
_diffrn_reflns_limit_h_min -16
_diffrn_reflns_limit_k_max 13
_diffrn_reflns_limit_k_min -16
_diffrn_reflns_limit_l_max 28
_diffrn_reflns_limit_l_min -28
_diffrn_reflns_number 26184
_diffrn_reflns_theta_full 26.00
_diffrn_reflns_theta_max 26.00
_diffrn_reflns_theta_min 3.03
_exptl_absorpt_coefficient_mu 8.825
_exptl_absorpt_correction_T_max 0.472
_exptl_absorpt_correction_T_min 0.352
_exptl_absorpt_correction_type multi-scan
_exptl_absorpt_process_details 'SCALE3 ABSPACK'
_exptl_crystal_colour yellow
_exptl_crystal_density_diffrn 1.976
_exptl_crystal_density_method 'not measured'
_exptl_crystal_description block
_exptl_crystal_F_000 2304
_exptl_crystal_size_max 0.15
_exptl_crystal_size_mid 0.12
_exptl_crystal_size_min 0.10
_refine_diff_density_max 1.464
_refine_diff_density_min -1.803
_refine_diff_density_rms 0.120
_refine_ls_extinction_method none
_refine_ls_goodness_of_fit_ref 1.070
_refine_ls_hydrogen_treatment constr
_refine_ls_matrix_type full
_refine_ls_number_parameters 425
_refine_ls_number_reflns 7991
_refine_ls_number_restraints 12
_refine_ls_restrained_S_all 1.075
_refine_ls_R_factor_all 0.0309
_refine_ls_R_factor_gt 0.0233
_refine_ls_shift/su_max 0.002
_refine_ls_shift/su_mean 0.000
_refine_ls_structure_factor_coef Fsqd
_refine_ls_weighting_details 'calc w=1/[\s^2^(Fo^2^)+(0.0140P)^2^+7.7957P] where P=(Fo^2^+2Fc^2^)/3'
_refine_ls_weighting_scheme calc
_refine_ls_wR_factor_gt 0.0450
_refine_ls_wR_factor_ref 0.0481
_reflns_number_gt 6970
_reflns_number_total 7991
_reflns_threshold_expression >2sigma(I)
_cod_data_source_file c2cc37442k.txt
_cod_data_source_block compound3
_cod_original_sg_symbol_H-M P2(1)/c
_cod_database_code 7108711

loop_
_symmetry_equiv_pos_as_xyz
'x, y, z'
'-x, y+1/2, -z+1/2'
'-x, -y, -z'
'x, -y-1/2, z-1/2'

loop_
_atom_site_label
_atom_site_type_symbol
_atom_site_fract_x
_atom_site_fract_y
_atom_site_fract_z
_atom_site_U_iso_or_equiv
_atom_site_adp_type
_atom_site_occupancy
_atom_site_symmetry_multiplicity
_atom_site_calc_flag
_atom_site_refinement_flags
_atom_site_disorder_assembly
_atom_site_disorder_group
Hg1 Hg 0.371361(13) 0.794543(11) 0.355621(8) 0.02456(5) Uani 1 1 d . . .
Pt1 Pt 0.285520(11) 0.641502(10) 0.382008(7) 0.01313(4) Uani 1 1 d . A .
I1 I 0.19880(2) 0.479743(18) 0.411417(14) 0.02621(7) Uani 1 1 d . . .
I2 I 0.44031(13) 0.96134(12) 0.31779(7) 0.0553(4) Uani 0.50 1 d P A 1
I2A I 0.47709(12) 0.95164(12) 0.34136(5) 0.0365(3) Uani 0.50 1 d P A 2
P1 P 0.39518(8) 0.55102(7) 0.34110(4) 0.0136(2) Uani 1 1 d . . .
P2 P 0.16517(8) 0.74893(7) 0.40388(5) 0.0146(2) Uani 1 1 d . . .
C1 C 0.3375(3) 0.5445(3) 0.25936(17) 0.0150(8) Uani 1 1 d . A .
H1 H 0.3892 0.5109 0.2429 0.018 Uiso 1 1 calc R . .
C2 C 0.2387(3) 0.4809(3) 0.24180(19) 0.0223(9) Uani 1 1 d . . .
H2A H 0.2535 0.4149 0.2612 0.027 Uiso 1 1 calc R A .
H2B H 0.1845 0.5135 0.2559 0.027 Uiso 1 1 calc R . .
C3 C 0.1990(3) 0.4673(3) 0.1742(2) 0.0281(10) Uani 1 1 d . A .
H3A H 0.2515 0.4309 0.1605 0.034 Uiso 1 1 calc R . .
H3B H 0.1348 0.4269 0.1639 0.034 Uiso 1 1 calc R . .
C4 C 0.1768(3) 0.5670(3) 0.1421(2) 0.0277(10) Uani 1 1 d . . .
H4A H 0.1182 0.6000 0.1519 0.033 Uiso 1 1 calc R A .
H4B H 0.1564 0.5560 0.0985 0.033 Uiso 1 1 calc R . .
C5 C 0.2719(3) 0.6341(3) 0.16043(19) 0.0239(9) Uani 1 1 d . A .
H5A H 0.2539 0.7004 0.1418 0.029 Uiso 1 1 calc R . .
H5B H 0.3272 0.6054 0.1457 0.029 Uiso 1 1 calc R . .
C6 C 0.3124(3) 0.6462(3) 0.22805(18) 0.0217(9) Uani 1 1 d . . .
H6A H 0.2595 0.6807 0.2424 0.026 Uiso 1 1 calc R A .
H6B H 0.3757 0.6879 0.2384 0.026 Uiso 1 1 calc R . .
C7 C 0.4139(3) 0.4182(3) 0.36251(17) 0.0180(9) Uani 1 1 d . A .
H7 H 0.3429 0.3927 0.3596 0.022 Uiso 1 1 calc R . .
C8 C 0.4550(3) 0.3485(3) 0.32269(18) 0.0197(9) Uani 1 1 d . . .
H8A H 0.4138 0.3575 0.2805 0.024 Uiso 1 1 calc R A .
H8B H 0.5281 0.3652 0.3265 0.024 Uiso 1 1 calc R . .
C9 C 0.4476(3) 0.2411(3) 0.34120(18) 0.0226(9) Uani 1 1 d . A .
H9A H 0.4758 0.1968 0.3161 0.027 Uiso 1 1 calc R . .
H9B H 0.3739 0.2235 0.3346 0.027 Uiso 1 1 calc R . .
C10 C 0.5075(4) 0.2250(3) 0.40662(19) 0.0242(10) Uani 1 1 d . . .
H10A H 0.4973 0.1556 0.4179 0.029 Uiso 1 1 calc R A .
H10B H 0.5824 0.2348 0.4121 0.029 Uiso 1 1 calc R . .
C11 C 0.4724(4) 0.2960(3) 0.44713(19) 0.0281(10) Uani 1 1 d . A .
H11A H 0.5176 0.2879 0.4886 0.034 Uiso 1 1 calc R . .
H11B H 0.4006 0.2794 0.4463 0.034 Uiso 1 1 calc R . .
C12 C 0.4765(4) 0.4038(3) 0.42788(18) 0.0240(10) Uani 1 1 d . . .
H12A H 0.5495 0.4232 0.4334 0.029 Uiso 1 1 calc R A .
H12B H 0.4483 0.4477 0.4533 0.029 Uiso 1 1 calc R . .
C13 C 0.5288(3) 0.5971(3) 0.35334(17) 0.0254(11) Uani 0.515(6) 1 d PD A 1
H13 H 0.5680 0.5340 0.3531 0.030 Uiso 0.515(6) 1 calc PR A 1
C14 C 0.5811(3) 0.6374(3) 0.41550(18) 0.0273(11) Uani 0.515(6) 1 d PD A 1
H14A H 0.5521 0.7042 0.4186 0.033 Uiso 0.515(6) 1 calc PR A 1
H14B H 0.5620 0.5938 0.4446 0.033 Uiso 0.515(6) 1 calc PR A 1
C15 C 0.6971(5) 0.6461(7) 0.4338(4) 0.027(2) Uani 0.515(6) 1 d PD A 1
H15A H 0.7299 0.5804 0.4329 0.032 Uiso 0.515(6) 1 calc PR A 1
H15B H 0.7240 0.6748 0.4742 0.032 Uiso 0.515(6) 1 calc PR A 1
C15' C 0.6762(7) 0.7015(9) 0.4132(6) 0.043(4) Uani 0.485(6) 1 d PD A 2
H15C H 0.6499 0.7652 0.3934 0.052 Uiso 0.485(6) 1 calc PR A 2
H15D H 0.7170 0.7172 0.4547 0.052 Uiso 0.485(6) 1 calc PR A 2
C16 C 0.7162(8) 0.7156(7) 0.3871(3) 0.028(2) Uani 0.515(6) 1 d PD A 1
H16A H 0.7917 0.7269 0.3957 0.034 Uiso 0.515(6) 1 calc PR A 1
H16B H 0.6830 0.7807 0.3893 0.034 Uiso 0.515(6) 1 calc PR A 1
C16' C 0.7493(7) 0.6565(9) 0.3819(4) 0.036(3) Uani 0.485(6) 1 d PD A 2
H16C H 0.7885 0.6012 0.4063 0.043 Uiso 0.485(6) 1 calc PR A 2
H16D H 0.7997 0.7076 0.3781 0.043 Uiso 0.485(6) 1 calc PR A 2
C17 C 0.6731(5) 0.6735(7) 0.3242(4) 0.023(2) Uani 0.515(6) 1 d PD A 1
H17A H 0.6884 0.7202 0.2953 0.028 Uiso 0.515(6) 1 calc PR A 1
H17B H 0.7079 0.6095 0.3216 0.028 Uiso 0.515(6) 1 calc PR A 1
C17' C 0.6911(7) 0.6174(8) 0.3202(4) 0.032(3) Uani 0.485(6) 1 d PD A 2
H17C H 0.7393 0.5790 0.3040 0.038 Uiso 0.485(6) 1 calc PR A 2
H17D H 0.6644 0.6742 0.2932 0.038 Uiso 0.485(6) 1 calc PR A 2
C18 C 0.5567(5) 0.6569(5) 0.3081(3) 0.0139(17) Uani 0.515(6) 1 d PD A 1
H18A H 0.5211 0.7221 0.3041 0.017 Uiso 0.515(6) 1 calc PR A 1
H18B H 0.5327 0.6225 0.2691 0.017 Uiso 0.515(6) 1 calc PR A 1
C18' C 0.6009(6) 0.5509(6) 0.3227(4) 0.028(2) Uani 0.485(6) 1 d PD A 2
H18C H 0.5605 0.5331 0.2814 0.033 Uiso 0.485(6) 1 calc PR A 2
H18D H 0.6292 0.4884 0.3436 0.033 Uiso 0.485(6) 1 calc PR A 2
C19 C 0.2066(3) 0.8811(3) 0.42216(18) 0.0178(9) Uani 1 1 d . A .
H19 H 0.2343 0.9023 0.3890 0.021 Uiso 1 1 calc R . .
C20 C 0.2980(4) 0.8929(3) 0.4780(2) 0.0287(10) Uani 1 1 d . . .
H20A H 0.3527 0.8444 0.4770 0.034 Uiso 1 1 calc R A .
H20B H 0.2753 0.8783 0.5136 0.034 Uiso 1 1 calc R . .
C21 C 0.3421(4) 0.9983(3) 0.4827(2) 0.0379(12) Uani 1 1 d . A .
H21A H 0.3986 1.0052 0.5206 0.046 Uiso 1 1 calc R . .
H21B H 0.3719 1.0102 0.4495 0.046 Uiso 1 1 calc R . .
C22 C 0.2581(5) 1.0756(3) 0.4805(3) 0.0451(14) Uani 1 1 d . . .
H22A H 0.2341 1.0684 0.5163 0.054 Uiso 1 1 calc R A .
H22B H 0.2876 1.1432 0.4811 0.054 Uiso 1 1 calc R . .
C23 C 0.1673(4) 1.0637(3) 0.4254(3) 0.0394(13) Uani 1 1 d . A .
H23A H 0.1900 1.0770 0.3897 0.047 Uiso 1 1 calc R . .
H23B H 0.1132 1.1130 0.4262 0.047 Uiso 1 1 calc R . .
C24 C 0.1211(4) 0.9580(3) 0.4212(2) 0.0333(11) Uani 1 1 d . . .
H24A H 0.0635 0.9511 0.3838 0.040 Uiso 1 1 calc R A .
H24B H 0.0933 0.9460 0.4551 0.040 Uiso 1 1 calc R . .
C25 C 0.1091(3) 0.7019(3) 0.46129(17) 0.0151(8) Uani 1 1 d . A .
H25 H 0.0788 0.6357 0.4459 0.018 Uiso 1 1 calc R . .
C26 C 0.1910(3) 0.6781(3) 0.52068(18) 0.0227(9) Uani 1 1 d . . .
H26A H 0.2487 0.6403 0.5130 0.027 Uiso 1 1 calc R A .
H26B H 0.2196 0.7410 0.5410 0.027 Uiso 1 1 calc R . .
C27 C 0.1434(4) 0.6174(3) 0.5606(2) 0.0289(10) Uani 1 1 d . A .
H27A H 0.1218 0.5517 0.5420 0.035 Uiso 1 1 calc R . .
H27B H 0.1964 0.6060 0.5995 0.035 Uiso 1 1 calc R . .
C28 C 0.0504(4) 0.6692(3) 0.5709(2) 0.0288(10) Uani 1 1 d . . .
H28A H 0.0737 0.7304 0.5947 0.035 Uiso 1 1 calc R A .
H28B H 0.0182 0.6249 0.5941 0.035 Uiso 1 1 calc R . .
C29 C -0.0295(3) 0.6966(3) 0.5126(2) 0.0252(10) Uani 1 1 d . A .
H29A H -0.0866 0.7343 0.5210 0.030 Uiso 1 1 calc R . .
H29B H -0.0591 0.6350 0.4910 0.030 Uiso 1 1 calc R . .
C30 C 0.0188(3) 0.7593(3) 0.47351(19) 0.0215(9) Uani 1 1 d . . .
H30A H 0.0445 0.8229 0.4938 0.026 Uiso 1 1 calc R A .
H30B H -0.0343 0.7749 0.4353 0.026 Uiso 1 1 calc R . .
C31 C 0.0532(3) 0.7635(3) 0.33616(18) 0.0202(9) Uani 1 1 d . A .
H31 H 0.0017 0.8074 0.3469 0.024 Uiso 1 1 calc R . .
C32 C -0.0021(4) 0.6656(3) 0.3126(2) 0.0304(11) Uani 1 1 d . . .
H32A H 0.0472 0.6198 0.3020 0.037 Uiso 1 1 calc R A .
H32B H -0.0258 0.6337 0.3443 0.037 Uiso 1 1 calc R . .
C33 C -0.0948(4) 0.6833(4) 0.2581(2) 0.0387(12) Uani 1 1 d . A .
H33A H -0.1474 0.7233 0.2697 0.046 Uiso 1 1 calc R . .
H33B H -0.1267 0.6186 0.2426 0.046 Uiso 1 1 calc R . .
C34 C -0.0634(4) 0.7377(4) 0.2089(2) 0.0436(14) Uani 1 1 d . . .
H34A H -0.0180 0.6940 0.1935 0.052 Uiso 1 1 calc R A .
H34B H -0.1261 0.7527 0.1755 0.052 Uiso 1 1 calc R . .
C35 C -0.0070(4) 0.8332(4) 0.2317(2) 0.0354(12) Uani 1 1 d . A .
H35A H -0.0555 0.8802 0.2420 0.043 Uiso 1 1 calc R . .
H35B H 0.0170 0.8639 0.1998 0.043 Uiso 1 1 calc R . .
C36 C 0.0856(3) 0.8162(4) 0.28620(18) 0.0279(10) Uani 1 1 d . . .
H36A H 0.1180 0.8811 0.3010 0.034 Uiso 1 1 calc R A .
H36B H 0.1378 0.7752 0.2749 0.034 Uiso 1 1 calc R . .
C14' C 0.5811(3) 0.6374(3) 0.41550(18) 0.0273(11) Uani 0.48 1 d PD A 2
H14C H 0.6042 0.5816 0.4439 0.033 Uiso 0.485(6) 1 calc PR A 2
H14D H 0.5316 0.6787 0.4291 0.033 Uiso 0.485(6) 1 calc PR A 2
C13' C 0.5288(3) 0.5971(3) 0.35334(17) 0.0254(11) Uani 0.48 1 d PD A 2
H13' H 0.5134 0.6613 0.3309 0.030 Uiso 0.485(6) 1 calc PR A 2

loop_
_atom_site_aniso_label
_atom_site_aniso_U_11
_atom_site_aniso_U_22
_atom_site_aniso_U_33
_atom_site_aniso_U_23
_atom_site_aniso_U_13
_atom_site_aniso_U_12
Hg1 0.02785(10) 0.01451(8) 0.03964(11) -0.00154(7) 0.02283(8) -0.00231(6)
Pt1 0.01194(8) 0.01279(8) 0.01566(8) 0.00003(6) 0.00560(6) 0.00083(5)
I1 0.02828(17) 0.01594(13) 0.04288(18) 0.00050(12) 0.02360(14) -0.00140(11)
I2 0.0932(13) 0.0183(4) 0.0822(11) 0.0000(7) 0.0690(9) -0.0114(7)
I2A 0.0564(8) 0.0210(5) 0.0415(7) -0.0016(5) 0.0292(5) -0.0163(5)
P1 0.0131(5) 0.0140(5) 0.0141(5) -0.0001(4) 0.0046(4) 0.0015(4)
P2 0.0125(5) 0.0176(5) 0.0137(5) -0.0002(4) 0.0038(4) 0.0024(4)
C1 0.015(2) 0.0177(19) 0.012(2) 0.0012(16) 0.0030(16) 0.0007(15)
C2 0.017(2) 0.029(2) 0.021(2) 0.0035(18) 0.0050(18) -0.0048(17)
C3 0.021(2) 0.035(3) 0.024(2) -0.002(2) 0.000(2) -0.0099(19)
C4 0.020(2) 0.042(3) 0.019(2) 0.006(2) 0.0020(19) 0.0042(19)
C5 0.025(2) 0.027(2) 0.019(2) 0.0078(18) 0.0061(19) 0.0048(18)
C6 0.025(2) 0.020(2) 0.018(2) 0.0024(17) 0.0039(18) 0.0030(17)
C7 0.021(2) 0.016(2) 0.017(2) 0.0027(16) 0.0060(18) 0.0034(16)
C8 0.024(2) 0.017(2) 0.019(2) 0.0003(17) 0.0089(18) 0.0060(16)
C9 0.033(3) 0.015(2) 0.021(2) -0.0027(17) 0.008(2) 0.0035(17)
C10 0.037(3) 0.014(2) 0.022(2) 0.0029(17) 0.009(2) 0.0072(18)
C11 0.046(3) 0.024(2) 0.015(2) 0.0055(18) 0.010(2) 0.008(2)
C12 0.036(3) 0.020(2) 0.015(2) -0.0012(17) 0.006(2) 0.0106(18)
C13 0.015(2) 0.037(3) 0.025(2) -0.013(2) 0.0067(19) -0.0039(18)
C14 0.024(3) 0.029(2) 0.024(2) -0.0078(19) 0.000(2) -0.0017(18)
C15 0.022(5) 0.027(5) 0.025(5) 0.010(4) -0.004(4) 0.004(4)
C15' 0.012(6) 0.065(9) 0.052(9) -0.041(8) 0.008(6) -0.010(6)
C16 0.011(5) 0.027(5) 0.034(6) 0.003(5) -0.012(4) -0.008(4)
C16' 0.024(6) 0.041(7) 0.035(6) -0.002(5) -0.002(5) -0.012(5)
C17 0.015(5) 0.025(5) 0.030(5) 0.008(4) 0.010(4) -0.001(4)
C17' 0.020(6) 0.045(7) 0.033(6) -0.006(6) 0.010(5) -0.007(5)
C18 0.015(4) 0.016(4) 0.013(4) -0.002(3) 0.007(3) 0.001(3)
C18' 0.020(5) 0.035(5) 0.028(5) -0.012(4) 0.007(4) -0.001(4)
C19 0.022(2) 0.0118(19) 0.023(2) -0.0030(16) 0.0117(18) 0.0017(15)
C20 0.038(3) 0.017(2) 0.025(2) 0.0005(18) 0.001(2) -0.0029(19)
C21 0.045(3) 0.025(2) 0.037(3) -0.004(2) 0.001(2) -0.014(2)
C22 0.073(4) 0.020(2) 0.049(3) -0.009(2) 0.028(3) -0.009(2)
C23 0.048(3) 0.017(2) 0.058(4) 0.002(2) 0.023(3) 0.007(2)
C24 0.039(3) 0.020(2) 0.046(3) -0.001(2) 0.020(3) 0.0077(19)
C25 0.013(2) 0.019(2) 0.013(2) -0.0048(16) 0.0035(16) -0.0034(15)
C26 0.018(2) 0.031(2) 0.019(2) 0.0022(18) 0.0037(18) -0.0016(17)
C27 0.029(3) 0.036(3) 0.020(2) 0.004(2) 0.003(2) -0.005(2)
C28 0.033(3) 0.035(3) 0.023(2) -0.006(2) 0.015(2) -0.014(2)
C29 0.018(2) 0.032(2) 0.029(3) -0.006(2) 0.011(2) -0.0059(18)
C30 0.018(2) 0.026(2) 0.022(2) -0.0065(18) 0.0081(19) 0.0003(17)
C31 0.014(2) 0.032(2) 0.013(2) -0.0012(17) 0.0027(17) 0.0050(17)
C32 0.026(3) 0.036(3) 0.025(3) -0.006(2) 0.001(2) 0.000(2)
C33 0.027(3) 0.051(3) 0.029(3) -0.009(2) -0.005(2) 0.002(2)
C34 0.029(3) 0.078(4) 0.017(3) -0.006(2) -0.003(2) 0.016(3)
C35 0.025(3) 0.062(3) 0.017(2) 0.008(2) 0.003(2) 0.010(2)
C36 0.022(2) 0.049(3) 0.013(2) 0.006(2) 0.0061(19) 0.009(2)
C14' 0.024(3) 0.029(2) 0.024(2) -0.0078(19) 0.000(2) -0.0017(18)
C13' 0.015(2) 0.037(3) 0.025(2) -0.013(2) 0.0067(19) -0.0039(18)

loop_
_atom_type_symbol
_atom_type_description
_atom_type_scat_dispersion_real
_atom_type_scat_dispersion_imag
_atom_type_scat_source
C C 0.0033 0.0016 'International Tables Vol C Tables 4.2.6.8 and 6.1.1.4'
H H 0.0000 0.0000 'International Tables Vol C Tables 4.2.6.8 and 6.1.1.4'
P P 0.1023 0.0942 'International Tables Vol C Tables 4.2.6.8 and 6.1.1.4'
I I -0.4742 1.8119 'International Tables Vol C Tables 4.2.6.8 and 6.1.1.4'
Pt Pt -1.7033 8.3905 'International Tables Vol C Tables 4.2.6.8 and 6.1.1.4'
Hg Hg -2.3894 9.2266 'International Tables Vol C Tables 4.2.6.8 and 6.1.1.4'

loop_
_geom_angle_atom_site_label_1
_geom_angle_atom_site_label_2
_geom_angle_atom_site_label_3
_geom_angle
Pt1 Hg1 I2A 172.91(3)
Pt1 Hg1 I2 173.05(3)
I2A Hg1 I2 13.79(4)
P1 Pt1 P2 168.10(4)
P1 Pt1 Hg1 85.99(2)
P2 Pt1 Hg1 87.17(3)
P1 Pt1 I1 93.61(2)
P2 Pt1 I1 93.41(3)
Hg1 Pt1 I1 178.850(11)
C13 P1 C1 105.65(17)
C13 P1 C7 103.43(19)
C1 P1 C7 102.61(17)
C13 P1 Pt1 118.09(13)
C1 P1 Pt1 109.21(13)
C7 P1 Pt1 116.30(13)
C25 P2 C31 104.90(18)
C25 P2 C19 108.48(17)
C31 P2 C19 102.08(19)
C25 P2 Pt1 114.27(12)
C31 P2 Pt1 108.66(13)
C19 P2 Pt1 117.08(13)
C2 C1 C6 108.3(3)
C2 C1 P1 111.8(3)
C6 C1 P1 114.8(3)
C3 C2 C1 110.8(3)
C4 C3 C2 111.5(4)
C3 C4 C5 110.8(4)
C4 C5 C6 111.6(3)
C5 C6 C1 111.3(3)
C12 C7 C8 110.0(3)
C12 C7 P1 112.6(3)
C8 C7 P1 117.8(3)
C9 C8 C7 109.7(3)
C8 C9 C10 111.3(3)
C11 C10 C9 111.8(3)
C10 C11 C12 111.5(3)
C11 C12 C7 111.1(3)
C18 C13 C14 110.8(4)
C18 C13 P1 121.2(4)
C14 C13 P1 115.1(3)
C15 C14 C13 116.8(5)
C14 C15 C16 103.1(6)
C15 C16 C17 111.9(7)
C15' C16' C17' 111.8(9)
C18 C17 C16 111.4(7)
C16' C17' C18' 111.1(8)
C13 C18 C17 111.6(5)
C20 C19 C24 110.9(4)
C20 C19 P2 114.1(3)
C24 C19 P2 117.4(3)
C19 C20 C21 111.0(4)
C22 C21 C20 111.0(4)
C23 C22 C21 111.4(4)
C22 C23 C24 111.4(4)
C23 C24 C19 109.2(4)
C26 C25 C30 109.4(3)
C26 C25 P2 113.2(3)
C30 C25 P2 118.9(3)
C27 C26 C25 110.4(3)
C28 C27 C26 111.9(4)
C27 C28 C29 111.6(4)
C28 C29 C30 111.2(3)
C29 C30 C25 109.7(3)
C32 C31 C36 109.7(4)
C32 C31 P2 113.9(3)
C36 C31 P2 111.0(3)
C33 C32 C31 111.2(4)
C32 C33 C34 111.6(4)
C35 C34 C33 111.2(4)
C34 C35 C36 112.0(4)
C35 C36 C31 111.2(4)

loop_
_geom_bond_atom_site_label_1
_geom_bond_atom_site_label_2
_geom_bond_distance
Hg1 Pt1 2.5250(2)
Hg1 I2A 2.6236(16)
Hg1 I2 2.6764(16)
Pt1 P1 2.3304(10)
Pt1 P2 2.3403(10)
Pt1 I1 2.6542(3)
P1 C13 1.847(4)
P1 C1 1.848(4)
P1 C7 1.851(4)
P2 C25 1.842(4)
P2 C31 1.853(4)
P2 C19 1.872(4)
C1 C2 1.535(5)
C1 C6 1.541(5)
C2 C3 1.529(6)
C3 C4 1.522(6)
C4 C5 1.523(6)
C5 C6 1.528(6)
C7 C12 1.530(5)
C7 C8 1.537(5)
C8 C9 1.518(5)
C9 C10 1.526(6)
C10 C11 1.519(6)
C11 C12 1.523(6)
C13 C18 1.467(6)
C13 C14 1.521(4)
C14 C15 1.501(6)
C15 C16 1.519(7)
C15' C16' 1.520(7)
C16 C17 1.527(7)
C16' C17' 1.522(7)
C17 C18 1.520(7)
C17' C18' 1.525(7)
C19 C20 1.520(6)
C19 C24 1.543(5)
C20 C21 1.528(6)
C21 C22 1.527(7)
C22 C23 1.506(8)
C23 C24 1.542(6)
C25 C26 1.536(5)
C25 C30 1.540(5)
C26 C27 1.521(6)
C27 C28 1.516(6)
C28 C29 1.517(6)
C29 C30 1.527(6)
C31 C32 1.532(6)
C31 C36 1.541(6)
C32 C33 1.523(6)
C33 C34 1.529(7)
C34 C35 1.506(7)
C35 C36 1.519(6)
